data_7239433
loop_
_publ_author_name
'Luo, Laichun'
'Meng, Lanlan'
'Sun, Qi'
'Ge, Zemei'
'Li, Runtao'

_publ_section_title
;
 Novel synthesis of thiazolo/thienoazepine-5,8-diones from dihalo cyclic
 1,3-diketones and mercaptonitrile salts
;
_journal_issue 13
_journal_name_full 'RSC Adv.'
_journal_page_first 6845
_journal_paper_doi 10.1039/C3RA46606J
_journal_volume 4
_journal_year 2014
_chemical_formula_moiety 'C8 H8 N2 O2 S2'
_chemical_formula_sum 'C8 H8 N2 O2 S2'
_chemical_formula_weight 228.28
_space_group_crystal_system triclinic
_space_group_IT_number 2
_space_group_name_Hall '-P 1'
_space_group_name_H-M_alt 'P -1'
_atom_sites_solution_hydrogens geom
_atom_sites_solution_primary iterative
_atom_sites_solution_secondary difmap
_audit_creation_date 2012-12-21
_audit_creation_method
;
  Olex2 1.2
  (compiled Nov  5 2012 18:22:26, GUI svn.r4372)
;
_cell_angle_alpha 117.738(9)
_cell_angle_beta 104.820(7)
_cell_angle_gamma 102.452(7)
_cell_formula_units_Z 4
_cell_length_a 10.3197(9)
_cell_length_b 10.5653(9)
_cell_length_c 10.8549(9)
_cell_measurement_reflns_used 2115
_cell_measurement_temperature 180.00(10)
_cell_measurement_theta_max 30.1558
_cell_measurement_theta_min 3.1579
_cell_volume 932.0(2)
_computing_cell_refinement
;
CrysAlisPro, Agilent Technologies,
Version 1.171.36.20 (release 27-06-2012 CrysAlis171 .NET)
(compiled Jul 11 2012,15:38:31)
;
_computing_data_collection
;
CrysAlisPro, Agilent Technologies,
Version 1.171.36.20 (release 27-06-2012 CrysAlis171 .NET)
(compiled Jul 11 2012,15:38:31)
;
_computing_data_reduction
;
CrysAlisPro, Agilent Technologies,
Version 1.171.36.20 (release 27-06-2012 CrysAlis171 .NET)
(compiled Jul 11 2012,15:38:31)
;
_computing_molecular_graphics
;
O. V. Dolomanov, L. J. Bourhis, R. J. Gildea, J. A. K. Howard and H. Puschmann,
OLEX2: a complete structure solution, refinement and analysis program.
J. Appl. Cryst. (2009). 42, 339-341.
;
_computing_publication_material
;
O. V. Dolomanov, L. J. Bourhis, R. J. Gildea, J. A. K. Howard and H. Puschmann,
OLEX2: a complete structure solution, refinement and analysis program.
J. Appl. Cryst. (2009). 42, 339-341.
;
_computing_structure_refinement
;
XL, G.M. Sheldrick, Acta Cryst.
(2008). A64, 112-122
;
_computing_structure_solution 'SUPERFLIP, J. Appl. Cryst. (2007) 40, 786-790'
_diffrn_ambient_temperature 180.00(10)
_diffrn_detector_area_resol_mean 10.3914
_diffrn_measured_fraction_theta_full 0.9886
_diffrn_measured_fraction_theta_max 0.9836
_diffrn_measurement_details
;
#__ type_ start__ end____ width___ exp.time_
  1 omega  -10.00   79.00   1.0000    7.2200
omega____ theta____ kappa____ phi______ frames
    -       13.6605   57.0000 -150.0000 89

#__ type_ start__ end____ width___ exp.time_
  2 omega  -85.00   12.00   1.0000    7.2200
omega____ theta____ kappa____ phi______ frames
    -      -14.4417  -57.0000  -90.0000 97

#__ type_ start__ end____ width___ exp.time_
  3 omega  -32.00   52.00   1.0000    7.2200
omega____ theta____ kappa____ phi______ frames
    -      -14.4417   57.0000   60.0000 84
;
_diffrn_measurement_device_type 'SuperNova, Dual, Cu at zero, Atlas'
_diffrn_measurement_method '\w scans'
_diffrn_orient_matrix_UB_11 -0.0276601000
_diffrn_orient_matrix_UB_12 -0.0632681000
_diffrn_orient_matrix_UB_13 0.0062873000
_diffrn_orient_matrix_UB_21 0.0646333000
_diffrn_orient_matrix_UB_22 0.0321974000
_diffrn_orient_matrix_UB_23 0.0658097000
_diffrn_orient_matrix_UB_31 -0.0320205000
_diffrn_orient_matrix_UB_32 0.0418704000
_diffrn_orient_matrix_UB_33 0.0468505000
_diffrn_radiation_monochromator mirror
_diffrn_radiation_type 'Mo K\a'
_diffrn_radiation_wavelength 0.7107
_diffrn_reflns_av_R_equivalents 0.0559
_diffrn_reflns_av_unetI/netI 0.0956
_diffrn_reflns_limit_h_max 12
_diffrn_reflns_limit_h_min -10
_diffrn_reflns_limit_k_max 12
_diffrn_reflns_limit_k_min -13
_diffrn_reflns_limit_l_max 13
_diffrn_reflns_limit_l_min -11
_diffrn_reflns_number 5748
_diffrn_reflns_theta_full 26.02
_diffrn_reflns_theta_max 26.02
_diffrn_reflns_theta_min 3.16
_diffrn_source 'SuperNova (Mo) X-ray Source'
_exptl_absorpt_coefficient_mu 0.543
_exptl_absorpt_correction_T_max 0.94700
_exptl_absorpt_correction_T_min 0.87800
_exptl_absorpt_correction_type multi-scan
_exptl_absorpt_process_details
;
CrysAlisPro, Agilent Technologies,
Version 1.171.36.20 (release 27-06-2012 CrysAlis171 .NET)
(compiled Jul 11 2012,15:38:31)
Empirical absorption correction using spherical harmonics,
 implemented in SCALE3 ABSPACK scaling algorithm.
;
_exptl_crystal_density_diffrn 1.627
_exptl_crystal_density_method 'not measured'
_exptl_crystal_F_000 472
_exptl_crystal_size_max 0.3
_exptl_crystal_size_mid 0.2
_exptl_crystal_size_min 0.1
_refine_diff_density_max 0.379
_refine_diff_density_min -0.548
_refine_diff_density_rms 0.088
_refine_ls_extinction_method none
_refine_ls_goodness_of_fit_ref 1.003
_refine_ls_hydrogen_treatment mixed
_refine_ls_matrix_type full
_refine_ls_number_parameters 263
_refine_ls_number_reflns 3640
_refine_ls_number_restraints 0
_refine_ls_restrained_S_all 1.003
_refine_ls_R_factor_all 0.0785
_refine_ls_R_factor_gt 0.0506
_refine_ls_shift/su_max 0.001
_refine_ls_shift/su_mean 0.000
_refine_ls_structure_factor_coef Fsqd
_refine_ls_weighting_details 'calc w=1/[\s^2^(Fo^2^)+(0.0231P)^2^+0.0000P] where P=(Fo^2^+2Fc^2^)/3'
_refine_ls_weighting_scheme calc
_refine_ls_wR_factor_gt 0.0941
_refine_ls_wR_factor_ref 0.1109
_reflns_number_gt 2505
_reflns_number_total 3640
_reflns_threshold_expression >2sigma(I)
_cod_data_source_file c3ra46606j.txt
_cod_data_source_block exp_735
_cod_original_cell_volume 931.99(14)
_cod_database_code 7239433
_chemical_oxdiff_formula C7H4O2N2S2
_reflns_odcompleteness_completeness 98.86
_reflns_odcompleteness_iscentric 1
_reflns_odcompleteness_theta 27.42
_olex2_refinement_description
;
1. Fixed Uiso
 At 1.2 times of:
  {H10A,H10B} of C10, {H3A,H3B} of C3, {H2A,H2B} of C2, {H11A,H11B} of C11
 At 1.5 times of:
  {H8A,H8B,H8C} of C8, {H16A,H16B,H16C} of C16
2.a Secondary CH2 refined with riding coordinates:
 C2(H2A,H2B), C3(H3A,H3B), C10(H10A,H10B), C11(H11A,H11B)
2.b Idealised Me refined as rotating group:
 C8(H8A,H8B,H8C), C16(H16A,H16B,H16C)
;

loop_
_space_group_symop_id
_space_group_symop_operation_xyz
1 'x, y, z'
2 '-x, -y, -z'

loop_
_atom_site_label
_atom_site_type_symbol
_atom_site_fract_x
_atom_site_fract_y
_atom_site_fract_z
_atom_site_U_iso_or_equiv
_atom_site_adp_type
_atom_site_occupancy
_atom_site_symmetry_multiplicity
_atom_site_calc_flag
_atom_site_refinement_flags
C1 C 0.9019(3) 0.9492(3) 0.2771(4) 0.0177(7) Uani 1 1 d .
C2 C 0.8176(4) 0.9157(3) 0.1236(4) 0.0225(7) Uani 1 1 d .
H2A H 0.8139 1.0139 0.1368 0.027 Uiso 1 1 calc R
H2B H 0.7164 0.8438 0.0847 0.027 Uiso 1 1 calc R
C3 C 0.8757(4) 0.8453(3) 0.0025(4) 0.0231(7) Uani 1 1 d .
H3A H 0.8429 0.8707 -0.0741 0.028 Uiso 1 1 calc R
H3B H 0.9834 0.8930 0.0514 0.028 Uiso 1 1 calc R
C4 C 0.8264(4) 0.6722(3) -0.0776(4) 0.0210(7) Uani 1 1 d .
C5 C 0.8385(3) 0.6104(3) 0.0173(4) 0.0181(7) Uani 1 1 d .
C6 C 0.8840(3) 0.6774(3) 0.1707(4) 0.0171(7) Uani 1 1 d .
C7 C 0.8464(4) 0.4382(3) 0.1041(4) 0.0213(7) Uani 1 1 d .
C8 C 0.9362(4) 0.3752(4) 0.3170(4) 0.0344(9) Uani 1 1 d .
H8A H 1.0339 0.4461 0.3476 0.052 Uiso 1 1 calc R
H8B H 0.9438 0.2982 0.3418 0.052 Uiso 1 1 calc R
H8C H 0.8863 0.4345 0.3719 0.052 Uiso 1 1 calc R
C9 C 0.5487(3) 0.5391(3) 0.2194(4) 0.0185(7) Uani 1 1 d .
C10 C 0.5696(4) 0.5599(3) 0.3700(4) 0.0238(8) Uani 1 1 d .
H10A H 0.5524 0.4575 0.3565 0.029 Uiso 1 1 calc R
H10B H 0.4944 0.5940 0.4000 0.029 Uiso 1 1 calc R
C11 C 0.7177(4) 0.6747(3) 0.5005(4) 0.0237(8) Uani 1 1 d .
H11A H 0.7356 0.6471 0.5771 0.028 Uiso 1 1 calc R
H11B H 0.7936 0.6651 0.4605 0.028 Uiso 1 1 calc R
C12 C 0.7321(4) 0.8411(3) 0.5783(4) 0.0208(7) Uani 1 1 d .
C13 C 0.6736(4) 0.8921(3) 0.4806(4) 0.0199(7) Uani 1 1 d .
C14 C 0.6067(3) 0.8200(3) 0.3262(4) 0.0170(7) Uani 1 1 d .
C15 C 0.6227(4) 1.0541(3) 0.3920(4) 0.0218(7) Uani 1 1 d .
C16 C 0.4939(4) 1.1081(4) 0.1793(4) 0.0368(10) Uani 1 1 d .
H16A H 0.5277 1.0310 0.1184 0.055 Uiso 1 1 calc R
H16B H 0.4959 1.1823 0.1489 0.055 Uiso 1 1 calc R
H16C H 0.3941 1.0555 0.1619 0.055 Uiso 1 1 calc R
N1 N 0.9278(3) 0.8316(3) 0.2870(3) 0.0186(6) Uani 1 1 d .
N2 N 0.8902(3) 0.5806(2) 0.2219(3) 0.0194(6) Uani 1 1 d .
N3 N 0.5688(3) 0.6667(3) 0.2111(3) 0.0182(6) Uani 1 1 d .
N4 N 0.5774(3) 0.9117(2) 0.2743(3) 0.0188(6) Uani 1 1 d .
O1 O 0.9452(2) 1.0776(2) 0.3954(2) 0.0209(5) Uani 1 1 d .
O2 O 0.7816(3) 0.5850(2) -0.2164(3) 0.0305(6) Uani 1 1 d .
O3 O 0.5102(2) 0.4115(2) 0.1019(2) 0.0242(5) Uani 1 1 d .
O4 O 0.7905(3) 0.9313(2) 0.7169(3) 0.0290(6) Uani 1 1 d .
S1 S 0.79746(9) 0.41261(8) -0.07116(9) 0.0242(2) Uani 1 1 d .
S2 S 0.83538(11) 0.27865(8) 0.11687(11) 0.0318(2) Uani 1 1 d .
S3 S 0.69956(9) 1.08692(8) 0.56853(9) 0.0226(2) Uani 1 1 d .
S4 S 0.61055(10) 1.20921(8) 0.37729(10) 0.0281(2) Uani 1 1 d .
H1 H 0.961(3) 0.849(3) 0.370(4) 0.007(7) Uiso 1 1 d .
H3 H 0.557(4) 0.653(3) 0.131(4) 0.013(8) Uiso 1 1 d .

loop_
_atom_site_aniso_label
_atom_site_aniso_U_11
_atom_site_aniso_U_22
_atom_site_aniso_U_33
_atom_site_aniso_U_23
_atom_site_aniso_U_13
_atom_site_aniso_U_12
C1 0.0181(19) 0.0201(15) 0.0144(17) 0.0100(14) 0.0076(16) 0.0041(13)
C2 0.030(2) 0.0201(15) 0.0131(17) 0.0092(14) 0.0041(17) 0.0083(14)
C3 0.022(2) 0.0307(16) 0.0135(17) 0.0150(15) 0.0028(16) 0.0042(14)
C4 0.0158(19) 0.0316(16) 0.0134(17) 0.0118(15) 0.0048(16) 0.0083(14)
C5 0.0154(19) 0.0212(15) 0.0133(17) 0.0074(14) 0.0051(16) 0.0055(13)
C6 0.0146(19) 0.0179(14) 0.0126(17) 0.0056(13) 0.0047(15) 0.0037(12)
C7 0.019(2) 0.0214(15) 0.0176(18) 0.0086(14) 0.0068(16) 0.0048(13)
C8 0.044(3) 0.0300(17) 0.026(2) 0.0175(17) 0.009(2) 0.0125(17)
C9 0.0160(19) 0.0207(15) 0.0142(17) 0.0082(14) 0.0033(16) 0.0065(13)
C10 0.032(2) 0.0228(15) 0.0162(18) 0.0121(15) 0.0083(18) 0.0096(15)
C11 0.030(2) 0.0271(16) 0.0168(18) 0.0149(15) 0.0073(18) 0.0123(15)
C12 0.0158(19) 0.0313(16) 0.0107(17) 0.0107(15) 0.0045(16) 0.0047(14)
C13 0.024(2) 0.0194(15) 0.0124(17) 0.0073(14) 0.0059(16) 0.0076(14)
C14 0.0192(19) 0.0195(14) 0.0128(16) 0.0088(13) 0.0078(16) 0.0074(13)
C15 0.027(2) 0.0202(15) 0.0211(19) 0.0116(15) 0.0144(18) 0.0087(14)
C16 0.057(3) 0.0318(18) 0.020(2) 0.0145(17) 0.010(2) 0.0197(19)
N1 0.0276(18) 0.0174(13) 0.0059(14) 0.0057(12) 0.0032(14) 0.0071(11)
N2 0.0203(17) 0.0200(13) 0.0158(15) 0.0100(12) 0.0052(14) 0.0069(11)
N3 0.0258(18) 0.0184(13) 0.0059(14) 0.0051(12) 0.0047(14) 0.0071(11)
N4 0.0235(17) 0.0188(12) 0.0112(14) 0.0073(12) 0.0055(13) 0.0077(11)
O1 0.0277(14) 0.0156(10) 0.0110(12) 0.0042(9) 0.0041(11) 0.0061(9)
O2 0.0356(17) 0.0342(12) 0.0128(13) 0.0099(11) 0.0075(13) 0.0092(11)
O3 0.0326(16) 0.0205(10) 0.0135(12) 0.0069(10) 0.0061(12) 0.0102(10)
O4 0.0302(16) 0.0325(12) 0.0114(13) 0.0095(11) 0.0019(12) 0.0048(11)
S1 0.0286(6) 0.0196(4) 0.0120(4) 0.0028(3) 0.0041(4) 0.0079(4)
S2 0.0414(6) 0.0176(4) 0.0252(5) 0.0094(4) 0.0054(5) 0.0087(4)
S3 0.0282(6) 0.0186(4) 0.0109(4) 0.0037(3) 0.0055(4) 0.0060(3)
S4 0.0385(6) 0.0198(4) 0.0217(5) 0.0102(4) 0.0094(5) 0.0106(4)

loop_
_atom_type_symbol
_atom_type_description
_atom_type_scat_dispersion_real
_atom_type_scat_dispersion_imag
_atom_type_scat_source
C C 0.0033 0.0016 'International Tables Vol C Tables 4.2.6.8 and 6.1.1.4'
H H 0.0000 0.0000 'International Tables Vol C Tables 4.2.6.8 and 6.1.1.4'
N N 0.0061 0.0033 'International Tables Vol C Tables 4.2.6.8 and 6.1.1.4'
O O 0.0106 0.0060 'International Tables Vol C Tables 4.2.6.8 and 6.1.1.4'
S S 0.1246 0.1234 'International Tables Vol C Tables 4.2.6.8 and 6.1.1.4'

loop_
_geom_angle_atom_site_label_1
_geom_angle_atom_site_label_2
_geom_angle_atom_site_label_3
_geom_angle
N1 C1 C2 118.9(2)
O1 C1 C2 122.2(2)
O1 C1 N1 118.8(3)
C1 C2 H2A 108.2
C1 C2 H2B 108.2
C1 C2 C3 116.2(3)
H2A C2 H2B 107.4
C3 C2 H2A 108.2
C3 C2 H2B 108.2
C2 C3 H3A 109.0
C2 C3 H3B 109.0
H3A C3 H3B 107.8
C4 C3 C2 113.0(2)
C4 C3 H3A 109.0
C4 C3 H3B 109.0
C5 C4 C3 117.0(3)
O2 C4 C3 122.6(3)
O2 C4 C5 120.3(3)
C4 C5 S1 117.8(2)
C6 C5 C4 133.1(3)
C6 C5 S1 109.0(2)
C5 C6 N1 129.8(3)
C5 C6 N2 116.6(2)
N2 C6 N1 113.5(3)
N2 C7 S1 116.5(2)
N2 C7 S2 124.2(2)
S1 C7 S2 119.31(17)
H8A C8 H8B 109.5
H8A C8 H8C 109.5
H8B C8 H8C 109.5
S2 C8 H8A 109.5
S2 C8 H8B 109.5
S2 C8 H8C 109.5
N3 C9 C10 118.6(2)
O3 C9 C10 122.7(2)
O3 C9 N3 118.7(3)
C9 C10 H10A 108.3
C9 C10 H10B 108.3
C9 C10 C11 116.1(2)
H10A C10 H10B 107.4
C11 C10 H10A 108.3
C11 C10 H10B 108.3
C10 C11 H11A 108.8
C10 C11 H11B 108.8
H11A C11 H11B 107.7
C12 C11 C10 113.7(3)
C12 C11 H11A 108.8
C12 C11 H11B 108.8
C13 C12 C11 117.1(3)
O4 C12 C11 122.4(3)
O4 C12 C13 120.5(3)
C12 C13 S3 117.5(2)
C14 C13 C12 133.3(2)
C14 C13 S3 109.1(2)
C13 C14 N3 129.2(3)
C13 C14 N4 116.5(2)
N4 C14 N3 114.2(3)
N4 C15 S3 117.0(2)
N4 C15 S4 123.9(3)
S3 C15 S4 119.16(17)
H16A C16 H16B 109.5
H16A C16 H16C 109.5
H16B C16 H16C 109.5
S4 C16 H16A 109.5
S4 C16 H16B 109.5
S4 C16 H16C 109.5
C1 N1 C6 128.7(3)
C1 N1 H1 116.4(18)
C6 N1 H1 114.1(18)
C7 N2 C6 108.9(3)
C9 N3 C14 128.9(3)
C9 N3 H3 116.9(19)
C14 N3 H3 114.3(19)
C15 N4 C14 108.8(3)
C7 S1 C5 89.00(13)
C7 S2 C8 99.90(15)
C15 S3 C13 88.70(14)
C15 S4 C16 100.74(15)

loop_
_geom_bond_atom_site_label_1
_geom_bond_atom_site_label_2
_geom_bond_distance
C1 C2 1.495(4)
C1 N1 1.371(3)
C1 O1 1.230(3)
C2 H2A 0.9900
C2 H2B 0.9900
C2 C3 1.525(4)
C3 H3A 0.9900
C3 H3B 0.9900
C3 C4 1.501(4)
C4 C5 1.448(4)
C4 O2 1.225(4)
C5 C6 1.362(4)
C5 S1 1.735(3)
C6 N1 1.388(3)
C6 N2 1.379(3)
C7 N2 1.312(4)
C7 S1 1.708(3)
C7 S2 1.737(3)
C8 H8A 0.9800
C8 H8B 0.9800
C8 H8C 0.9800
C8 S2 1.779(4)
C9 C10 1.494(4)
C9 N3 1.368(3)
C9 O3 1.229(3)
C10 H10A 0.9900
C10 H10B 0.9900
C10 C11 1.519(5)
C11 H11A 0.9900
C11 H11B 0.9900
C11 C12 1.505(4)
C12 C13 1.457(4)
C12 O4 1.220(4)
C13 C14 1.363(4)
C13 S3 1.738(2)
C14 N3 1.389(3)
C14 N4 1.377(3)
C15 N4 1.310(4)
C15 S3 1.705(3)
C15 S4 1.746(3)
C16 H16A 0.9800
C16 H16B 0.9800
C16 H16C 0.9800
C16 S4 1.787(4)
N1 H1 0.79(3)
N3 H3 0.78(3)
